data_7019603
loop_
_publ_author_name
'Dey, Sandeep Kumar'
'Das, Gopal'

_publ_section_title
;
 Selective inclusion of PO(4)(3-) within persistent dimeric capsules of a
 tris(thiourea) receptor and evidence of cation/solvent sealed
 unimolecular capsules.
;
_journal_issue 29
_journal_name_full 'Dalton transactions (Cambridge, England : 2003)'
_journal_page_first 8960
_journal_page_last 8972
_journal_paper_doi 10.1039/c2dt30687e
_journal_volume 41
_journal_year 2012
_chemical_formula_moiety 'C27 H30 N10 O6 S3, 2(C16 H36 N), O4 S'
_chemical_formula_sum 'C59 H102 N12 O10 S4'
_chemical_formula_weight 1267.81
_chemical_name_systematic
;
?
;
_space_group_IT_number 14
_symmetry_cell_setting monoclinic
_symmetry_space_group_name_Hall '-P 2ybc'
_symmetry_space_group_name_H-M 'P 1 21/c 1'
_atom_sites_solution_hydrogens geom
_atom_sites_solution_primary direct
_atom_sites_solution_secondary difmap
_audit_creation_method SHELXL-97
_cell_angle_alpha 90.00
_cell_angle_beta 101.722(5)
_cell_angle_gamma 90.00
_cell_formula_units_Z 4
_cell_length_a 20.0884(19)
_cell_length_b 14.6094(13)
_cell_length_c 24.4952(19)
_cell_measurement_reflns_used 4995
_cell_measurement_temperature 298(2)
_cell_measurement_theta_max 18.17
_cell_measurement_theta_min 2.16
_cell_volume 7038.9(11)
_computing_cell_refinement 'Bruker SMART'
_computing_data_collection 'Bruker SMART'
_computing_data_reduction 'Bruker SAINT'
_computing_molecular_graphics 'Bruker SHELXTL'
_computing_publication_material 'Mercury 2.3'
_computing_structure_refinement 'SHELXL-97 (Sheldrick, 1997)'
_computing_structure_solution 'SHELXS-97 (Sheldrick, 1990)'
_diffrn_ambient_temperature 298(2)
_diffrn_measured_fraction_theta_full 0.952
_diffrn_measured_fraction_theta_max 0.952
_diffrn_measurement_device_type 'CCD area detector'
_diffrn_measurement_method 'phi and omega scans'
_diffrn_radiation_monochromator graphite
_diffrn_radiation_source 'fine-focus sealed tube'
_diffrn_radiation_type MoK\a
_diffrn_radiation_wavelength 0.71073
_diffrn_reflns_av_R_equivalents 0.0604
_diffrn_reflns_av_sigmaI/netI 0.0543
_diffrn_reflns_limit_h_max 16
_diffrn_reflns_limit_h_min -18
_diffrn_reflns_limit_k_max 12
_diffrn_reflns_limit_k_min -13
_diffrn_reflns_limit_l_max 21
_diffrn_reflns_limit_l_min -21
_diffrn_reflns_number 35275
_diffrn_reflns_theta_full 19.22
_diffrn_reflns_theta_max 19.22
_diffrn_reflns_theta_min 1.04
_exptl_absorpt_coefficient_mu 0.195
_exptl_absorpt_correction_T_max 0.954
_exptl_absorpt_correction_T_min 0.924
_exptl_absorpt_correction_type multi-scan
_exptl_absorpt_process_details SADABS
_exptl_crystal_colour yellow
_exptl_crystal_density_diffrn 1.196
_exptl_crystal_density_method 'not measured'
_exptl_crystal_description plate
_exptl_crystal_F_000 2736
_exptl_crystal_size_max 0.42
_exptl_crystal_size_mid 0.34
_exptl_crystal_size_min 0.24
_refine_diff_density_max 0.350
_refine_diff_density_min -0.289
_refine_diff_density_rms 0.044
_refine_ls_extinction_method none
_refine_ls_goodness_of_fit_ref 1.026
_refine_ls_hydrogen_treatment none
_refine_ls_matrix_type full
_refine_ls_number_parameters 774
_refine_ls_number_reflns 5664
_refine_ls_number_restraints 5
_refine_ls_restrained_S_all 1.026
_refine_ls_R_factor_all 0.0934
_refine_ls_R_factor_gt 0.0535
_refine_ls_shift/su_max 0.010
_refine_ls_shift/su_mean 0.002
_refine_ls_structure_factor_coef Fsqd
_refine_ls_weighting_details 'calc w=1/[\s^2^(Fo^2^)+(0.1200P)^2^+0.0000P] where P=(Fo^2^+2Fc^2^)/3'
_refine_ls_weighting_scheme calc
_refine_ls_wR_factor_gt 0.1440
_refine_ls_wR_factor_ref 0.1741
_reflns_number_gt 4857
_reflns_number_total 5664
_reflns_threshold_expression >2sigma(I)
_cod_data_source_file c2dt30687e.txt
_cod_data_source_block sulfate
_cod_depositor_comments
;
The following automatic conversions were performed:

'_symmetry_cell_setting' value 'Monoclinic' changed to 'monoclinic'
according to /home/saulius/struct/CIF-dictionaries/cif_core.dic
dictionary named 'cif_core.dic' version 2.4.1 from 2010-06-29.

Automatic conversion script
Id: cif_fix_values 1891 2012-01-12 08:04:46Z andrius 
;
_cod_original_sg_symbol_H-M P2(1)/c
_cod_database_code 7019603

loop_
_symmetry_equiv_pos_as_xyz
'x, y, z'
'-x, y+1/2, -z+1/2'
'-x, -y, -z'
'x, -y-1/2, z-1/2'

loop_
_atom_site_label
_atom_site_type_symbol
_atom_site_fract_x
_atom_site_fract_y
_atom_site_fract_z
_atom_site_U_iso_or_equiv
_atom_site_adp_type
_atom_site_occupancy
_atom_site_symmetry_multiplicity
_atom_site_calc_flag
_atom_site_refinement_flags
S4 S 0.35311(11) 0.32957(15) 0.04576(9) 0.0636(7) Uani 1 1 d .
S1 S 0.31749(10) -0.07345(13) 0.09079(8) 0.0864(7) Uani 1 1 d .
S2 S 0.43745(10) 0.33704(14) 0.29929(9) 0.0929(8) Uani 1 1 d .
S3 S 0.04802(11) 0.29618(16) 0.02298(9) 0.1093(9) Uani 1 1 d .
N1 N 0.2489(4) 0.1867(5) 0.1878(3) 0.0717(17) Uani 1 1 d .
C4 C 0.3088(5) 0.0273(8) -0.0269(5) 0.055(2) Uani 1 1 d .
C9 C 0.3342(3) 0.0670(5) -0.0692(6) 0.069(2) Uani 1 1 d .
H9 H 0.3616 0.1185 -0.0612 0.082 Uiso 1 1 calc R
C8 C 0.3207(5) 0.0337(9) -0.1231(5) 0.083(3) Uani 1 1 d .
H8 H 0.3395 0.0616 -0.1505 0.100 Uiso 1 1 calc R
C2 C 0.3409(4) 0.0833(5) 0.1745(4) 0.079(2) Uani 1 1 d .
H2A H 0.3720 0.1265 0.1965 0.094 Uiso 1 1 calc R
H2B H 0.3588 0.0222 0.1832 0.094 Uiso 1 1 calc R
C1 C 0.2725(5) 0.0911(6) 0.1898(3) 0.087(2) Uani 1 1 d .
H1A H 0.2399 0.0545 0.1642 0.105 Uiso 1 1 calc R
H1B H 0.2751 0.0670 0.2270 0.105 Uiso 1 1 calc R
C7 C 0.2790(6) -0.0411(9) -0.1356(5) 0.072(3) Uani 1 1 d .
C3 C 0.3261(3) 0.0386(5) 0.0768(5) 0.062(2) Uani 1 1 d .
C6 C 0.2529(4) -0.0811(5) -0.0949(6) 0.095(3) Uani 1 1 d .
H6 H 0.2248 -0.1318 -0.1032 0.114 Uiso 1 1 calc R
C5 C 0.2676(5) -0.0474(8) -0.0405(5) 0.084(3) Uani 1 1 d .
H5 H 0.2490 -0.0760 -0.0131 0.100 Uiso 1 1 calc R
N2 N 0.3366(3) 0.1015(4) 0.1163(4) 0.0680(17) Uani 1 1 d .
H2 H 0.3413 0.1572 0.1064 0.082 Uiso 1 1 calc R
N3 N 0.3244(3) 0.0713(4) 0.0245(4) 0.0654(17) Uani 1 1 d .
H3 H 0.3346 0.1283 0.0229 0.078 Uiso 1 1 calc R
N4 N 0.2609(5) -0.0784(7) -0.1908(4) 0.112(3) Uani 1 1 d .
O2 O 0.2202(5) -0.1374(6) -0.2005(3) 0.216(5) Uani 1 1 d .
O1 O 0.2838(4) -0.0487(6) -0.2256(3) 0.191(4) Uani 1 1 d .
C16 C 0.6723(7) 0.3367(5) 0.2126(6) 0.083(3) Uani 1 1 d .
C13 C 0.5306(7) 0.3398(5) 0.2037(6) 0.065(2) Uani 1 1 d .
C12 C 0.4160(7) 0.3397(4) 0.2297(3) 0.066(2) Uani 1 1 d .
C14 C 0.5611(7) 0.3222(5) 0.1574(4) 0.078(3) Uani 1 1 d .
H14 H 0.5332 0.3114 0.1228 0.094 Uiso 1 1 calc R
C11 C 0.2929(4) 0.3328(6) 0.2293(3) 0.082(2) Uani 1 1 d .
H11A H 0.2537 0.3615 0.2060 0.098 Uiso 1 1 calc R
H11B H 0.3029 0.3655 0.2645 0.098 Uiso 1 1 calc R
C10 C 0.2761(4) 0.2346(6) 0.2399(3) 0.076(2) Uani 1 1 d .
H10A H 0.3169 0.2036 0.2592 0.091 Uiso 1 1 calc R
H10B H 0.2430 0.2329 0.2637 0.091 Uiso 1 1 calc R
C18 C 0.5742(8) 0.3553(4) 0.2541(5) 0.072(2) Uani 1 1 d .
H18 H 0.5566 0.3673 0.2857 0.086 Uiso 1 1 calc R
C17 C 0.6436(8) 0.3531(5) 0.2581(5) 0.079(2) Uani 1 1 d .
H17 H 0.6719 0.3630 0.2927 0.094 Uiso 1 1 calc R
C15 C 0.6302(8) 0.3206(5) 0.1619(6) 0.092(3) Uani 1 1 d .
H15 H 0.6485 0.3086 0.1307 0.111 Uiso 1 1 calc R
N6 N 0.4601(6) 0.3420(3) 0.1937(3) 0.0662(17) Uani 1 1 d .
H6A H 0.4408 0.3455 0.1590 0.079 Uiso 1 1 calc R
N5 N 0.3510(5) 0.3400(3) 0.2022(3) 0.0726(18) Uani 1 1 d .
H5A H 0.3431 0.3447 0.1665 0.087 Uiso 1 1 calc R
C27 C 0.0789(8) 0.4723(9) -0.0416(5) 0.096(3) Uani 1 1 d .
H27 H 0.0582 0.4765 -0.0110 0.115 Uiso 1 1 calc R
C21 C 0.1322(4) 0.3123(8) 0.0380(5) 0.073(2) Uani 1 1 d .
C22 C 0.1367(7) 0.4225(7) -0.0380(6) 0.078(3) Uani 1 1 d .
C19 C 0.1761(5) 0.1979(5) 0.1697(4) 0.104(3) Uani 1 1 d .
H19A H 0.1633 0.2578 0.1812 0.125 Uiso 1 1 calc R
H19B H 0.1533 0.1524 0.1883 0.125 Uiso 1 1 calc R
C23 C 0.1702(5) 0.4232(7) -0.0814(8) 0.101(3) Uani 1 1 d .
H23 H 0.2123 0.3946 -0.0771 0.122 Uiso 1 1 calc R
C20 C 0.1516(4) 0.1885(7) 0.1075(5) 0.124(3) Uani 1 1 d .
H20A H 0.1693 0.1323 0.0949 0.149 Uiso 1 1 calc R
H20B H 0.1024 0.1850 0.0989 0.149 Uiso 1 1 calc R
N9 N 0.1655(3) 0.3731(6) 0.0102(4) 0.0804(19) Uani 1 1 d .
H9A H 0.2081 0.3817 0.0235 0.097 Uiso 1 1 calc R
N8 N 0.1736(4) 0.2657(6) 0.0780(3) 0.088(2) Uani 1 1 d .
H8A H 0.2155 0.2822 0.0868 0.106 Uiso 1 1 calc R
N11 N 0.4334(3) 0.6687(4) 0.0607(3) 0.0583(16) Uani 1 1 d .
C33 C 0.4579(3) 0.7820(5) -0.0132(3) 0.064(2) Uani 1 1 d .
H33A H 0.4159 0.7669 -0.0388 0.076 Uiso 1 1 calc R
H33B H 0.4933 0.7422 -0.0213 0.076 Uiso 1 1 calc R
C32 C 0.4495(3) 0.7658(5) 0.0457(3) 0.0576(19) Uani 1 1 d .
H32A H 0.4135 0.8054 0.0528 0.069 Uiso 1 1 calc R
H32B H 0.4911 0.7845 0.0708 0.069 Uiso 1 1 calc R
C28 C 0.3707(5) 0.6331(4) 0.0211(3) 0.071(2) Uani 1 1 d .
H28A H 0.3625 0.5709 0.0319 0.085 Uiso 1 1 calc R
H28B H 0.3806 0.6305 -0.0160 0.085 Uiso 1 1 calc R
C35 C 0.4849(3) 0.9005(5) -0.0811(3) 0.092(2) Uani 1 1 d .
H35A H 0.5196 0.8616 -0.0902 0.139 Uiso 1 1 calc R
H35B H 0.4976 0.9634 -0.0838 0.139 Uiso 1 1 calc R
H35C H 0.4427 0.8891 -0.1067 0.139 Uiso 1 1 calc R
C29 C 0.3058(4) 0.6878(5) 0.0182(3) 0.080(2) Uani 1 1 d .
H29A H 0.2939 0.6882 0.0546 0.096 Uiso 1 1 calc R
H29B H 0.3135 0.7506 0.0082 0.096 Uiso 1 1 calc R
C31 C 0.1821(4) 0.6984(6) -0.0265(3) 0.114(3) Uani 1 1 d .
H31A H 0.1653 0.6865 0.0068 0.171 Uiso 1 1 calc R
H31B H 0.1494 0.6776 -0.0583 0.171 Uiso 1 1 calc R
H31C H 0.1893 0.7629 -0.0297 0.171 Uiso 1 1 calc R
C34 C 0.4764(3) 0.8804(5) -0.0219(3) 0.073(2) Uani 1 1 d .
H34A H 0.5185 0.8950 0.0038 0.088 Uiso 1 1 calc R
H34B H 0.4412 0.9199 -0.0131 0.088 Uiso 1 1 calc R
C30 C 0.2479(5) 0.6485(5) -0.0238(3) 0.095(3) Uani 1 1 d .
H30A H 0.2595 0.6501 -0.0603 0.114 Uiso 1 1 calc R
H30B H 0.2418 0.5849 -0.0145 0.114 Uiso 1 1 calc R
C37 C 0.4103(4) 0.5793(5) 0.1454(3) 0.082(2) Uani 1 1 d .
H37A H 0.3685 0.5527 0.1247 0.098 Uiso 1 1 calc R
H37B H 0.4473 0.5381 0.1426 0.098 Uiso 1 1 calc R
C40 C 0.4915(4) 0.6051(4) 0.0550(3) 0.071(2) Uani 1 1 d .
H40A H 0.4776 0.5427 0.0602 0.085 Uiso 1 1 calc R
H40B H 0.4990 0.6100 0.0172 0.085 Uiso 1 1 calc R
C41 C 0.5580(4) 0.6227(5) 0.0947(3) 0.081(2) Uani 1 1 d .
H41A H 0.5503 0.6255 0.1325 0.097 Uiso 1 1 calc R
H41B H 0.5761 0.6812 0.0861 0.097 Uiso 1 1 calc R
C36 C 0.4223(3) 0.6712(5) 0.1199(3) 0.063(2) Uani 1 1 d .
H36A H 0.3836 0.7102 0.1209 0.075 Uiso 1 1 calc R
H36B H 0.4618 0.6995 0.1432 0.075 Uiso 1 1 calc R
C38 C 0.4056(5) 0.5899(5) 0.2062(4) 0.092(2) Uani 1 1 d .
H38A H 0.3781 0.6431 0.2100 0.111 Uiso 1 1 calc R
H38B H 0.3831 0.5366 0.2176 0.111 Uiso 1 1 calc R
C42 C 0.6092(5) 0.5476(5) 0.0908(3) 0.092(2) Uani 1 1 d .
H42A H 0.5886 0.4886 0.0949 0.111 Uiso 1 1 calc R
H42B H 0.6203 0.5495 0.0541 0.111 Uiso 1 1 calc R
C39 C 0.4747(5) 0.6005(5) 0.2443(4) 0.124(3) Uani 1 1 d .
H39A H 0.5020 0.5477 0.2410 0.186 Uiso 1 1 calc R
H39B H 0.4691 0.6064 0.2822 0.186 Uiso 1 1 calc R
H39C H 0.4967 0.6542 0.2339 0.186 Uiso 1 1 calc R
C43 C 0.6729(5) 0.5563(6) 0.1338(4) 0.130(3) Uani 1 1 d .
H43A H 0.6938 0.6144 0.1298 0.195 Uiso 1 1 calc R
H43B H 0.7036 0.5079 0.1291 0.195 Uiso 1 1 calc R
H43C H 0.6624 0.5522 0.1703 0.195 Uiso 1 1 calc R
N12 N 0.9542(3) 0.2518(5) 0.8389(3) 0.0758(18) Uani 1 1 d .
C45 C 0.9631(4) 0.3351(7) 0.7488(4) 0.112(3) Uani 1 1 d .
H45A H 0.9412 0.3910 0.7574 0.135 Uiso 1 1 calc R
H45B H 1.0116 0.3408 0.7630 0.135 Uiso 1 1 calc R
C44 C 0.9354(4) 0.2542(6) 0.7754(4) 0.092(2) Uani 1 1 d .
H44A H 0.9519 0.1985 0.7611 0.110 Uiso 1 1 calc R
H44B H 0.8863 0.2543 0.7641 0.110 Uiso 1 1 calc R
C46 C 0.9488(5) 0.3192(7) 0.6870(5) 0.151(4) Uani 1 1 d D
H46A H 0.9734 0.2650 0.6795 0.181 Uiso 1 1 calc R
H46B H 0.9007 0.3066 0.6747 0.181 Uiso 1 1 calc R
C47 C 0.9675(6) 0.3967(7) 0.6529(4) 0.199(5) Uani 1 1 d D
H47A H 0.9356 0.4458 0.6521 0.298 Uiso 1 1 calc R
H47B H 0.9666 0.3760 0.6156 0.298 Uiso 1 1 calc R
H47C H 1.0124 0.4180 0.6692 0.298 Uiso 1 1 calc R
C48 C 0.9201(4) 0.1669(5) 0.8560(4) 0.085(2) Uani 1 1 d .
H48A H 0.8717 0.1716 0.8410 0.102 Uiso 1 1 calc R
H48B H 0.9367 0.1143 0.8386 0.102 Uiso 1 1 calc R
C49 C 0.9301(4) 0.1484(6) 0.9179(4) 0.095(2) Uani 1 1 d .
H49A H 0.9784 0.1444 0.9338 0.114 Uiso 1 1 calc R
H49B H 0.9116 0.1989 0.9358 0.114 Uiso 1 1 calc R
C50 C 0.8962(4) 0.0614(7) 0.9293(4) 0.118(3) Uani 1 1 d .
H50A H 0.9150 0.0114 0.9112 0.142 Uiso 1 1 calc R
H50B H 0.8482 0.0656 0.9126 0.142 Uiso 1 1 calc R
C51 C 0.9036(4) 0.0392(6) 0.9902(4) 0.144(4) Uani 1 1 d .
H51A H 0.9509 0.0339 1.0070 0.216 Uiso 1 1 calc R
H51B H 0.8810 -0.0176 0.9941 0.216 Uiso 1 1 calc R
H51C H 0.8835 0.0871 1.0082 0.216 Uiso 1 1 calc R
C52 C 0.9301(4) 0.3374(5) 0.8640(3) 0.081(2) Uani 1 1 d .
H52A H 0.9522 0.3895 0.8507 0.098 Uiso 1 1 calc R
H52B H 0.9461 0.3344 0.9040 0.098 Uiso 1 1 calc R
C53 C 0.8542(4) 0.3570(6) 0.8529(3) 0.098(3) Uani 1 1 d D
H53A H 0.8353 0.3544 0.8132 0.117 Uiso 1 1 calc R
H53B H 0.8311 0.3118 0.8714 0.117 Uiso 1 1 calc R
C54 C 0.8447(4) 0.4509(7) 0.8750(4) 0.166(5) Uani 1 1 d D
H54A H 0.8699 0.4558 0.9131 0.199 Uiso 1 1 calc R
H54B H 0.8623 0.4963 0.8527 0.199 Uiso 1 1 calc R
C55 C 0.7708(5) 0.4685(7) 0.8732(4) 0.201(5) Uani 1 1 d D
H55A H 0.7465 0.4679 0.8351 0.301 Uiso 1 1 calc R
H55B H 0.7656 0.5272 0.8894 0.301 Uiso 1 1 calc R
H55C H 0.7531 0.4218 0.8938 0.301 Uiso 1 1 calc R
C56 C 1.0306(4) 0.2489(5) 0.8596(3) 0.090(2) Uani 1 1 d .
H56A H 1.0400 0.2480 0.9000 0.108 Uiso 1 1 calc R
H56B H 1.0498 0.3049 0.8481 0.108 Uiso 1 1 calc R
C57 C 1.0672(5) 0.1683(7) 0.8395(5) 0.164(4) Uani 1 1 d D
H57A H 1.0564 0.1133 0.8581 0.197 Uiso 1 1 calc R
H57B H 1.0501 0.1603 0.7998 0.197 Uiso 1 1 calc R
C58 C 1.1430(5) 0.1789(9) 0.8498(6) 0.205(6) Uani 1 1 d D
H58A H 1.1635 0.1327 0.8300 0.246 Uiso 1 1 calc R
H58B H 1.1558 0.2391 0.8388 0.246 Uiso 1 1 calc R
C59 C 1.1632(6) 0.1660(9) 0.9117(6) 0.248(7) Uani 1 1 d D
H59A H 1.1306 0.1956 0.9295 0.373 Uiso 1 1 calc R
H59B H 1.2073 0.1924 0.9250 0.373 Uiso 1 1 calc R
H59C H 1.1647 0.1018 0.9203 0.373 Uiso 1 1 calc R
O10 O 0.4157(2) 0.3743(3) 0.07236(18) 0.0826(14) Uani 1 1 d .
O7 O 0.3194(2) 0.2898(3) 0.08994(18) 0.0757(14) Uani 1 1 d .
O8 O 0.3059(2) 0.3965(3) 0.01437(19) 0.0934(16) Uani 1 1 d .
O9 O 0.3669(2) 0.2548(3) 0.00968(18) 0.0864(15) Uani 1 1 d .
C25 C 0.0810(10) 0.5084(9) -0.1356(8) 0.120(4) Uani 1 1 d .
C26 C 0.0504(6) 0.5174(7) -0.0915(9) 0.109(3) Uani 1 1 d .
H26 H 0.0114 0.5527 -0.0942 0.130 Uiso 1 1 calc R
C24 C 0.1425(10) 0.4662(10) -0.1319(6) 0.122(4) Uani 1 1 d .
H24 H 0.1649 0.4661 -0.1617 0.146 Uiso 1 1 calc R
N7 N 0.7455(6) 0.3398(5) 0.2158(5) 0.118(3) Uani 1 1 d .
O3 O 0.7668(4) 0.3319(5) 0.1723(4) 0.155(3) Uani 1 1 d .
O4 O 0.7805(4) 0.3506(5) 0.2610(4) 0.160(3) Uani 1 1 d .
N10 N 0.0476(8) 0.5483(9) -0.1911(6) 0.161(5) Uani 1 1 d .
O6 O -0.0071(6) 0.5902(7) -0.1919(5) 0.224(6) Uani 1 1 d .
O5 O 0.0773(6) 0.5356(7) -0.2295(4) 0.196(5) Uani 1 1 d .

loop_
_atom_site_aniso_label
_atom_site_aniso_U_11
_atom_site_aniso_U_22
_atom_site_aniso_U_33
_atom_site_aniso_U_23
_atom_site_aniso_U_13
_atom_site_aniso_U_12
S4 0.0741(17) 0.0564(16) 0.0571(16) 0.0058(14) 0.0061(14) -0.0025(14)
S1 0.1352(19) 0.0548(17) 0.0698(15) 0.0035(12) 0.0225(13) 0.0079(12)
S2 0.1154(18) 0.1086(18) 0.0520(17) -0.0038(12) 0.0104(13) 0.0309(13)
S3 0.0802(19) 0.132(2) 0.1063(19) 0.0129(15) -0.0042(14) -0.0245(14)
N1 0.093(6) 0.066(6) 0.055(5) -0.002(4) 0.012(4) -0.005(4)
C4 0.067(6) 0.065(8) 0.033(8) 0.012(7) 0.016(6) -0.001(6)
C9 0.074(6) 0.063(6) 0.062(7) 0.003(8) -0.002(7) -0.014(4)
C8 0.090(7) 0.091(8) 0.072(11) 0.014(7) 0.023(6) -0.025(6)
C2 0.110(8) 0.060(6) 0.057(7) 0.001(5) -0.004(5) 0.014(5)
C1 0.132(8) 0.067(8) 0.058(6) 0.005(5) 0.007(6) -0.018(6)
C7 0.098(7) 0.079(8) 0.045(9) 0.025(8) 0.031(7) 0.003(7)
C3 0.077(5) 0.056(8) 0.050(8) -0.001(7) 0.005(5) 0.012(4)
C6 0.131(8) 0.079(7) 0.065(7) -0.029(8) 0.000(8) -0.043(6)
C5 0.097(6) 0.070(7) 0.087(11) 0.010(6) 0.025(6) -0.041(6)
N2 0.108(5) 0.049(5) 0.045(5) 0.004(5) 0.009(4) -0.004(3)
N3 0.091(5) 0.055(5) 0.047(5) 0.000(5) 0.006(4) -0.006(3)
N4 0.181(9) 0.124(8) 0.032(8) -0.013(7) 0.024(6) -0.050(6)
O2 0.333(12) 0.214(9) 0.098(6) -0.043(6) 0.039(6) -0.168(8)
O1 0.283(9) 0.237(9) 0.067(6) -0.033(5) 0.067(6) -0.098(7)
C16 0.102(12) 0.086(6) 0.044(8) -0.007(5) -0.023(12) 0.020(6)
C13 0.083(10) 0.051(5) 0.048(9) -0.004(5) -0.016(11) -0.002(5)
C12 0.090(8) 0.047(5) 0.060(9) -0.004(4) 0.011(8) 0.017(5)
C14 0.117(12) 0.079(6) 0.034(8) -0.014(4) 0.003(8) 0.005(5)
C11 0.095(7) 0.072(8) 0.076(6) -0.017(5) 0.012(5) 0.014(5)
C10 0.103(6) 0.069(7) 0.060(7) -0.005(6) 0.027(5) 0.007(5)
C18 0.081(9) 0.069(6) 0.062(10) -0.012(5) 0.007(8) -0.008(5)
C17 0.103(12) 0.074(6) 0.043(9) -0.009(5) -0.021(8) -0.006(5)
C15 0.069(9) 0.128(8) 0.081(12) 0.002(6) 0.017(9) 0.022(6)
N6 0.080(7) 0.069(4) 0.043(5) -0.004(3) -0.004(6) -0.002(4)
N5 0.086(6) 0.061(4) 0.071(5) 0.003(3) 0.017(6) 0.005(4)
C27 0.096(10) 0.086(7) 0.091(11) 0.007(7) -0.013(7) -0.005(7)
C21 0.063(8) 0.083(7) 0.065(7) -0.014(6) -0.006(7) -0.012(6)
C22 0.060(9) 0.072(7) 0.088(12) 0.012(7) -0.020(9) -0.011(7)
C19 0.082(8) 0.126(8) 0.104(9) 0.027(6) 0.015(7) -0.015(6)
C23 0.093(8) 0.113(9) 0.095(10) 0.014(8) 0.011(11) -0.033(6)
C20 0.104(8) 0.136(9) 0.112(9) 0.050(7) -0.024(7) -0.049(6)
N9 0.068(5) 0.088(5) 0.077(6) 0.006(5) -0.005(6) -0.020(5)
N8 0.074(5) 0.102(6) 0.078(5) 0.020(5) -0.013(5) -0.025(5)
N11 0.090(5) 0.034(5) 0.052(5) -0.008(4) 0.017(4) 0.001(4)
C33 0.076(5) 0.046(6) 0.070(7) 0.000(4) 0.016(4) -0.003(4)
C32 0.071(5) 0.044(6) 0.057(6) -0.008(4) 0.012(4) 0.002(4)
C28 0.097(7) 0.048(5) 0.064(6) -0.020(4) 0.008(5) -0.016(6)
C35 0.115(6) 0.086(6) 0.077(7) 0.010(5) 0.020(5) 0.000(5)
C29 0.092(7) 0.065(6) 0.078(6) -0.008(5) 0.002(6) -0.015(6)
C31 0.080(7) 0.110(7) 0.142(8) 0.007(6) -0.003(6) -0.021(6)
C34 0.074(5) 0.073(7) 0.068(7) 0.002(5) 0.007(4) 0.000(4)
C30 0.090(7) 0.096(7) 0.090(7) -0.013(5) -0.003(6) -0.021(6)
C37 0.117(6) 0.053(6) 0.081(7) 0.004(5) 0.033(5) -0.013(4)
C40 0.103(7) 0.046(5) 0.065(6) -0.014(4) 0.021(6) 0.017(5)
C41 0.096(7) 0.075(6) 0.073(6) -0.015(5) 0.020(6) 0.015(6)
C36 0.088(6) 0.060(6) 0.045(6) -0.007(4) 0.022(4) 0.004(4)
C38 0.138(8) 0.061(6) 0.092(8) 0.009(5) 0.055(7) -0.011(5)
C42 0.112(7) 0.088(7) 0.080(7) -0.001(5) 0.028(6) 0.021(6)
C39 0.175(10) 0.103(7) 0.092(7) 0.005(5) 0.023(7) -0.004(6)
C43 0.116(8) 0.135(8) 0.136(9) -0.021(6) 0.018(7) 0.032(6)
N12 0.072(6) 0.069(6) 0.083(6) -0.015(4) 0.008(4) 0.003(4)
C45 0.138(8) 0.117(9) 0.079(8) 0.004(7) 0.015(6) 0.000(6)
C44 0.117(7) 0.087(7) 0.068(8) -0.007(6) 0.011(6) -0.002(5)
C46 0.185(10) 0.138(10) 0.136(11) 0.033(8) 0.049(8) -0.007(7)
C47 0.270(14) 0.178(11) 0.159(11) 0.038(9) 0.070(10) 0.023(10)
C48 0.094(6) 0.064(6) 0.094(8) -0.004(5) 0.012(5) -0.023(5)
C49 0.102(7) 0.085(7) 0.092(8) -0.001(6) 0.004(6) -0.004(5)
C50 0.130(8) 0.099(8) 0.126(10) 0.003(7) 0.028(6) -0.030(6)
C51 0.166(9) 0.164(9) 0.119(9) 0.041(7) 0.066(7) 0.005(7)
C52 0.084(7) 0.066(6) 0.090(6) -0.014(5) 0.010(5) 0.014(5)
C53 0.096(8) 0.117(8) 0.079(6) -0.001(5) 0.014(5) 0.015(6)
C54 0.080(7) 0.214(13) 0.196(11) -0.112(9) 0.010(7) 0.052(7)
C55 0.294(16) 0.166(11) 0.145(10) 0.008(8) 0.052(10) 0.012(11)
C56 0.074(7) 0.085(7) 0.108(7) -0.013(5) 0.009(6) -0.001(5)
C57 0.105(9) 0.166(10) 0.206(12) -0.079(8) -0.007(8) 0.055(8)
C58 0.183(15) 0.197(13) 0.207(14) -0.013(11) -0.028(12) 0.079(10)
C59 0.138(11) 0.223(15) 0.39(2) 0.017(16) 0.061(14) 0.067(9)
O10 0.083(4) 0.075(3) 0.080(4) -0.007(3) -0.006(3) -0.022(3)
O7 0.100(4) 0.068(3) 0.062(3) 0.009(3) 0.022(3) -0.003(3)
O8 0.081(3) 0.101(4) 0.096(4) 0.050(3) 0.012(3) 0.012(3)
O9 0.126(4) 0.066(4) 0.077(3) -0.026(3) 0.043(3) -0.019(3)
C25 0.118(14) 0.108(10) 0.116(17) 0.033(10) -0.021(13) -0.048(10)
C26 0.106(9) 0.071(7) 0.127(12) 0.009(9) -0.026(12) -0.014(6)
C24 0.130(13) 0.139(10) 0.083(12) 0.034(8) -0.007(10) -0.070(9)
N7 0.061(9) 0.156(7) 0.122(12) -0.020(7) -0.016(10) 0.024(5)
O3 0.110(6) 0.229(8) 0.124(7) -0.006(6) 0.021(5) 0.034(5)
O4 0.096(6) 0.236(8) 0.127(7) -0.043(6) -0.030(5) 0.029(5)
N10 0.208(16) 0.126(10) 0.122(13) 0.072(10) -0.028(13) -0.069(10)
O6 0.213(10) 0.198(10) 0.224(11) 0.110(8) -0.045(9) 0.001(7)
O5 0.250(11) 0.180(8) 0.122(8) 0.067(7) -0.044(7) -0.085(7)

loop_
_atom_type_symbol
_atom_type_description
_atom_type_scat_dispersion_real
_atom_type_scat_dispersion_imag
_atom_type_scat_source
C C 0.0033 0.0016 'International Tables Vol C Tables 4.2.6.8 and 6.1.1.4'
H H 0.0000 0.0000 'International Tables Vol C Tables 4.2.6.8 and 6.1.1.4'
N N 0.0061 0.0033 'International Tables Vol C Tables 4.2.6.8 and 6.1.1.4'
O O 0.0106 0.0060 'International Tables Vol C Tables 4.2.6.8 and 6.1.1.4'
S S 0.1246 0.1234 'International Tables Vol C Tables 4.2.6.8 and 6.1.1.4'

loop_
_geom_angle_atom_site_label_1
_geom_angle_atom_site_label_2
_geom_angle_atom_site_label_3
_geom_angle
O10 S4 O9 110.7(3)
O10 S4 O8 110.1(3)
O9 S4 O8 111.2(3)
O10 S4 O7 109.1(3)
O9 S4 O7 108.3(3)
O8 S4 O7 107.3(3)
C19 N1 C10 112.9(7)
C19 N1 C1 114.5(7)
C10 N1 C1 111.4(6)
C5 C4 C9 116.9(8)
C5 C4 N3 127.0(11)
C9 C4 N3 115.9(11)
C4 C9 C8 122.8(8)
C7 C8 C9 119.1(8)
N2 C2 C1 111.1(6)
N1 C1 C2 111.7(6)
C6 C7 C8 119.4(9)
C6 C7 N4 118.1(13)
C8 C7 N4 122.5(12)
N2 C3 N3 114.6(7)
N2 C3 S1 122.3(8)
N3 C3 S1 123.1(7)
C7 C6 C5 121.0(8)
C4 C5 C6 120.9(8)
C3 N2 C2 124.6(7)
C3 N3 C4 130.4(7)
O1 N4 O2 120.0(10)
O1 N4 C7 120.0(11)
O2 N4 C7 120.0(10)
C15 C16 C17 118.6(10)
C15 C16 N7 118.9(13)
C17 C16 N7 122.4(14)
C18 C13 N6 126.5(12)
C18 C13 C14 116.5(9)
N6 C13 C14 117.0(12)
N5 C12 N6 111.5(8)
N5 C12 S2 122.3(9)
N6 C12 S2 126.2(8)
C15 C14 C13 122.3(9)
N5 C11 C10 111.9(6)
N1 C10 C11 111.3(6)
C17 C18 C13 120.7(9)
C18 C17 C16 122.0(9)
C14 C15 C16 119.9(10)
C12 N6 C13 130.9(8)
C12 N5 C11 123.9(8)
C22 C27 C26 120.0(10)
N8 C21 N9 113.5(8)
N8 C21 S3 122.8(9)
N9 C21 S3 123.6(8)
C27 C22 C23 119.7(10)
C27 C22 N9 122.1(14)
C23 C22 N9 118.2(14)
N1 C19 C20 113.5(7)
C22 C23 C24 121.4(11)
N8 C20 C19 111.2(7)
C21 N9 C22 126.2(8)
C21 N8 C20 123.5(8)
C36 N11 C28 111.0(5)
C36 N11 C32 106.8(5)
C28 N11 C32 110.9(5)
C36 N11 C40 111.6(5)
C28 N11 C40 106.6(6)
C32 N11 C40 110.0(5)
C32 C33 C34 111.3(6)
C33 C32 N11 116.7(5)
N11 C28 C29 116.4(6)
C30 C29 C28 111.8(7)
C33 C34 C35 113.3(6)
C31 C30 C29 113.5(7)
C38 C37 C36 111.1(6)
C41 C40 N11 115.6(6)
C40 C41 C42 111.0(6)
N11 C36 C37 116.1(6)
C39 C38 C37 112.5(6)
C43 C42 C41 112.9(7)
C48 N12 C52 111.3(6)
C48 N12 C56 111.6(6)
C52 N12 C56 105.9(6)
C48 N12 C44 105.5(6)
C52 N12 C44 111.2(6)
C56 N12 C44 111.4(6)
C46 C45 C44 107.6(7)
C45 C44 N12 114.9(7)
C47 C46 C45 115.2(9)
C49 C48 N12 116.5(7)
C50 C49 C48 111.4(7)
C49 C50 C51 114.3(8)
N12 C52 C53 118.3(6)
C54 C53 C52 107.6(6)
C55 C54 C53 110.1(8)
N12 C56 C57 115.9(7)
C58 C57 C56 114.0(8)
C59 C58 C57 102.4(10)
C26 C25 C24 122.8(15)
C26 C25 N10 119(2)
C24 C25 N10 118(2)
C25 C26 C27 118.6(12)
C25 C24 C23 116.9(13)
O4 N7 O3 124.7(11)
O4 N7 C16 116.8(12)
O3 N7 C16 118.4(11)
O5 N10 O6 128.7(17)
O5 N10 C25 115.8(17)
O6 N10 C25 115.5(16)

loop_
_geom_bond_atom_site_label_1
_geom_bond_atom_site_label_2
_geom_bond_distance
S4 O10 1.450(4)
S4 O9 1.466(4)
S4 O8 1.467(4)
S4 O7 1.505(4)
S1 C3 1.689(8)
S2 C12 1.671(8)
S3 C21 1.672(8)
N1 C19 1.449(8)
N1 C10 1.460(7)
N1 C1 1.473(8)
C4 C5 1.370(9)
C4 C9 1.373(9)
C4 N3 1.390(8)
C9 C8 1.381(9)
C8 C7 1.373(9)
C2 N2 1.437(8)
C2 C1 1.499(9)
C7 C6 1.349(9)
C7 N4 1.436(11)
C3 N2 1.318(8)
C3 N3 1.362(8)
C6 C5 1.394(9)
N4 O1 1.133(8)
N4 O2 1.179(8)
C16 C15 1.373(10)
C16 C17 1.377(11)
C16 N7 1.457(12)
C13 C18 1.380(10)
C13 N6 1.388(19)
C13 C14 1.417(10)
C12 N5 1.343(8)
C12 N6 1.373(9)
C14 C15 1.37(2)
C11 N5 1.459(8)
C11 C10 1.508(8)
C18 C17 1.38(2)
C27 C22 1.357(10)
C27 C26 1.404(12)
C21 N8 1.335(8)
C21 N9 1.375(9)
C22 C23 1.369(11)
C22 N9 1.405(10)
C19 C20 1.510(10)
C23 C24 1.399(12)
C20 N8 1.455(9)
N11 C36 1.511(7)
N11 C28 1.515(7)
N11 C32 1.517(7)
N11 C40 1.521(7)
C33 C32 1.506(7)
C33 C34 1.510(8)
C28 C29 1.519(8)
C35 C34 1.523(8)
C29 C30 1.501(8)
C31 C30 1.499(9)
C37 C38 1.519(9)
C37 C36 1.519(8)
C40 C41 1.506(8)
C41 C42 1.520(8)
C38 C39 1.515(9)
C42 C43 1.490(9)
N12 C48 1.516(8)
N12 C52 1.516(8)
N12 C56 1.517(8)
N12 C44 1.525(8)
C45 C46 1.502(11)
C45 C44 1.509(10)
C46 C47 1.4992(11)
C48 C49 1.514(9)
C49 C50 1.494(9)
C50 C51 1.504(10)
C52 C53 1.520(9)
C53 C54 1.5011(11)
C54 C55 1.4988(11)
C56 C57 1.520(10)
C57 C58 1.5007(11)
C58 C59 1.4996(11)
C25 C26 1.35(3)
C25 C24 1.37(3)
C25 N10 1.507(18)
N7 O4 1.196(9)
N7 O3 1.230(10)
N10 O5 1.226(14)
N10 O6 1.254(15)
